data_4506322
loop_
_publ_author_name
'Lin, Lang'
'Yu, Rongmin'
'Yang, Wenbin'
'Wu, Xiao-Yuan'
'Lu, Can-Zhong'

_publ_section_title
;
 A Series of Chiral Metal--Organic Frameworks Based on Oxalyl
 Retro-Peptides: Synthesis, Characterization, Dichroism Spectra, and Gas
 Adsorption
;
_journal_issue 6
_journal_name_full 'Crystal Growth &amp; Design'
_journal_page_first 3304
_journal_paper_doi 10.1021/cg300440t
_journal_volume 12
_journal_year 2012
_chemical_absolute_configuration ad
_chemical_formula_sum 'C72 H102 Cu6 N18 O20'
_chemical_formula_weight 1920.96
_chemical_name_systematic
; 
 ? 
;
_space_group_IT_number 1
_space_group_name_Hall 'P 1'
_symmetry_cell_setting triclinic
_symmetry_space_group_name_Hall 'P 1'
_symmetry_space_group_name_H-M 'P 1'
_atom_sites_solution_hydrogens geom
_atom_sites_solution_primary direct
_atom_sites_solution_secondary difmap
_audit_creation_method SHELXL-97
_cell_angle_alpha 106.640(2)
_cell_angle_beta 103.935(3)
_cell_angle_gamma 106.606(3)
_cell_formula_units_Z 1
_cell_length_a 12.7711(14)
_cell_length_b 14.229(2)
_cell_length_c 16.003(2)
_cell_measurement_reflns_used 5376
_cell_measurement_temperature 173(2)
_cell_measurement_theta_max 27.4856
_cell_measurement_theta_min 2.3694
_cell_volume 2499.8(6)
_computing_structure_refinement 'SHELXL-97 (Sheldrick, 1997)'
_computing_structure_solution 'SHELXS-97 (Sheldrick, 1990)'
_diffrn_ambient_temperature 173(2)
_diffrn_detector_area_resol_mean 14.6306
_diffrn_measured_fraction_theta_full 0.992
_diffrn_measured_fraction_theta_max 0.992
_diffrn_measurement_device_type Mercury70
_diffrn_measurement_method CCD_Profile_fitting
_diffrn_radiation_monochromator graphite
_diffrn_radiation_source 'fine-focus sealed tube'
_diffrn_radiation_type MoK\a
_diffrn_radiation_wavelength 0.71073
_diffrn_reflns_av_R_equivalents 0.0281
_diffrn_reflns_av_sigmaI/netI 0.0762
_diffrn_reflns_limit_h_max 16
_diffrn_reflns_limit_h_min -16
_diffrn_reflns_limit_k_max 18
_diffrn_reflns_limit_k_min -18
_diffrn_reflns_limit_l_max 20
_diffrn_reflns_limit_l_min -20
_diffrn_reflns_number 28996
_diffrn_reflns_theta_full 27.50
_diffrn_reflns_theta_max 27.50
_diffrn_reflns_theta_min 2.36
_exptl_absorpt_coefficient_mu 1.319
_exptl_absorpt_correction_T_max 0.9741
_exptl_absorpt_correction_T_min 0.9370
_exptl_absorpt_correction_type multi-scan
_exptl_crystal_density_diffrn 1.276
_exptl_crystal_density_method 'not measured'
_exptl_crystal_F_000 994
_exptl_crystal_size_max 0.05
_exptl_crystal_size_mid 0.03
_exptl_crystal_size_min 0.02
_refine_diff_density_max 1.029
_refine_diff_density_min -1.476
_refine_diff_density_rms 0.119
_refine_ls_abs_structure_details 'Flack H D (1983), Acta Cryst. A39, 876-881'
_refine_ls_abs_structure_Flack 0.030(17)
_refine_ls_extinction_method none
_refine_ls_goodness_of_fit_ref 0.980
_refine_ls_hydrogen_treatment constr
_refine_ls_matrix_type full
_refine_ls_number_parameters 985
_refine_ls_number_reflns 20861
_refine_ls_number_restraints 41
_refine_ls_restrained_S_all 0.985
_refine_ls_R_factor_all 0.1154
_refine_ls_R_factor_gt 0.0833
_refine_ls_shift/su_max 0.001
_refine_ls_shift/su_mean 0.000
_refine_ls_structure_factor_coef Fsqd
_refine_ls_weighting_details 'calc w=1/[\s^2^(Fo^2^)+(0.1811P)^2^+0.0000P] where P=(Fo^2^+2Fc^2^)/3'
_refine_ls_weighting_scheme calc
_refine_ls_wR_factor_gt 0.2292
_refine_ls_wR_factor_ref 0.2676
_reflns_number_gt 14049
_reflns_number_total 20861
_reflns_threshold_expression >2sigma(I)
_cod_data_source_file cg300440t_si_002.cif
_cod_data_source_block compound4
_cod_original_cell_volume 2499.8(5)
_cod_database_code 4506322

loop_
_symmetry_equiv_pos_as_xyz
'x, y, z'

loop_
_atom_site_label
_atom_site_type_symbol
_atom_site_fract_x
_atom_site_fract_y
_atom_site_fract_z
_atom_site_U_iso_or_equiv
_atom_site_adp_type
_atom_site_occupancy
_atom_site_symmetry_multiplicity
_atom_site_calc_flag
_atom_site_refinement_flags
_atom_site_disorder_assembly
_atom_site_disorder_group
Cu1 Cu 0.46713(8) 0.86708(8) 0.73467(7) 0.0501(3) Uani 1 1 d . . .
Cu2 Cu 0.27382(9) 1.04322(10) 0.94765(9) 0.0608(3) Uani 1 1 d . . .
Cu3 Cu 0.41467(9) 1.22663(9) 0.73417(8) 0.0552(3) Uani 1 1 d . . .
Cu4 Cu 0.30896(9) 1.03803(10) 0.50928(8) 0.0582(3) Uani 1 1 d . . .
Cu5 Cu 0.51699(8) 0.89067(9) 1.15658(7) 0.0527(3) Uani 1 1 d . . .
Cu6 Cu 0.21119(9) 0.60505(8) 0.85637(8) 0.0525(3) Uani 1 1 d . . .
O1 O 0.5889(8) 1.1884(9) 0.4644(7) 0.100(3) Uani 1 1 d . . .
O2 O 0.4078(6) 1.1233(7) 0.4614(5) 0.0684(19) Uani 1 1 d . . .
O3 O 0.2486(6) 0.9622(7) 0.5877(5) 0.0668(19) Uani 1 1 d . . .
O4 O 0.5296(5) 0.9583(6) 0.6691(5) 0.0616(17) Uani 1 1 d . . .
O5 O 0.3783(5) 0.8045(5) 0.8036(4) 0.0516(14) Uani 1 1 d . . .
O6 O 0.2024(5) 0.7479(6) 0.8112(5) 0.0572(16) Uani 1 1 d . . .
O7 O 0.4403(9) 0.7029(8) 0.6288(6) 0.090(3) Uani 1 1 d . . .
O8 O 0.4108(7) 0.5469(7) 0.7086(6) 0.078(2) Uani 1 1 d . . .
O9 O 0.2546(6) 0.5445(6) 0.7486(5) 0.0639(17) Uani 1 1 d . . .
O10 O 0.2084(5) 0.6863(5) 0.9779(5) 0.0570(15) Uani 1 1 d . . .
O11 O 0.5146(6) 0.7598(6) 1.0639(5) 0.0613(16) Uani 1 1 d . . .
O12 O 0.4799(6) 1.0080(6) 1.2221(5) 0.0649(18) Uani 1 1 d . . .
O13 O 0.3329(7) 1.0603(7) 1.2241(6) 0.083(2) Uani 1 1 d . . .
O14 O 0.5347(6) 0.9591(7) 1.0404(5) 0.0639(18) Uani 1 1 d . . .
O15 O 0.3619(5) 0.9737(6) 1.0070(5) 0.0559(15) Uani 1 1 d . . .
O16 O 0.2062(6) 1.0959(8) 0.8521(7) 0.084(3) Uani 1 1 d . . .
O17 O 0.4820(5) 1.1768(5) 0.8273(5) 0.0558(15) Uani 1 1 d . . .
O18 O 0.3098(7) 1.2391(8) 0.6338(6) 0.085(3) Uani 1 1 d . . .
O19 O 0.1345(8) 1.2417(8) 0.5780(7) 0.097(3) Uani 1 1 d . . .
O20 O 0.3214(8) 1.1716(9) 1.0994(8) 0.104(3) Uani 1 1 d . . .
N1 N 0.1879(7) 1.0793(7) 0.3604(5) 0.060(2) Uani 1 1 d . . .
H1A H 0.2557 1.1033 0.3538 0.072 Uiso 1 1 calc R . .
N2 N 0.1679(7) 1.0322(7) 0.4229(6) 0.0571(18) Uani 1 1 d . . .
N3 N 0.4518(7) 1.0269(9) 0.5681(7) 0.072(3) Uani 1 1 d . . .
N4 N 0.3254(6) 0.8813(7) 0.6806(6) 0.0534(18) Uani 1 1 d . . .
N5 N 0.6173(6) 0.8790(7) 0.8136(5) 0.0490(16) Uani 1 1 d . . .
N6 N 0.6373(5) 0.8895(6) 0.9033(5) 0.0445(14) Uani 1 1 d . . .
H6A H 0.5854 0.8898 0.9308 0.053 Uiso 1 1 calc R . .
N7 N 0.0134(8) 0.4698(9) 0.6939(7) 0.092(4) Uani 1 1 d . . .
H7A H 0.0645 0.4714 0.6654 0.111 Uiso 1 1 calc R . .
N8 N 0.0427(7) 0.5208(6) 0.7866(6) 0.0561(18) Uani 1 1 d . . .
N9 N 0.3718(7) 0.6403(6) 0.9260(6) 0.0544(18) Uani 1 1 d . . .
N10 N 0.3513(7) 0.8160(7) 1.1116(6) 0.0556(18) Uani 1 1 d . . .
N11 N 0.6840(6) 0.9623(7) 1.2344(5) 0.0526(17) Uani 1 1 d . . .
N12 N 0.7293(8) 1.0700(7) 1.2698(6) 0.068(2) Uani 1 1 d . . .
H12A H 0.6870 1.1088 1.2653 0.082 Uiso 1 1 calc R . .
N13 N 0.1149(6) 0.9581(7) 0.9362(7) 0.059(2) Uani 1 1 d . . .
N14 N 0.0685(7) 0.8541(8) 0.8806(7) 0.065(2) Uani 1 1 d . . .
H14A H 0.1097 0.8166 0.8645 0.078 Uiso 1 1 calc R . .
N15 N 0.4157(7) 1.1012(7) 0.9265(7) 0.062(2) Uani 1 1 d . . .
N16 N 0.2782(7) 1.1849(7) 0.7643(6) 0.0554(18) Uani 1 1 d . . .
N17 N 0.5503(6) 1.3009(7) 0.7103(6) 0.0581(19) Uani 1 1 d . . .
N18 N 0.5395(8) 1.3578(7) 0.6593(6) 0.071(2) Uani 1 1 d . . .
H18A H 0.4720 1.3592 0.6312 0.085 Uiso 1 1 calc R . .
C1 C 0.5125(8) 1.1330(9) 0.4852(7) 0.064(3) Uani 1 1 d . . .
C2 C 0.5427(10) 1.0666(11) 0.5364(10) 0.086(4) Uani 1 1 d D . .
H2A H 0.6022 1.1233 0.5961 0.104 Uiso 1 1 calc R . .
C7 C 0.4494(8) 0.9779(9) 0.6233(7) 0.057(2) Uani 1 1 d . . .
C8 C 0.3285(7) 0.9357(7) 0.6287(6) 0.0490(19) Uani 1 1 d . . .
C9 C 0.2223(7) 0.8251(8) 0.6986(6) 0.057(2) Uani 1 1 d D . .
C10 C 0.2720(7) 0.7905(7) 0.7786(6) 0.0464(18) Uani 1 1 d D . .
C11 C 0.1387(9) 0.7266(9) 0.6200(7) 0.080 Uiso 1 1 d D . .
C12 C 0.0374(9) 0.7274(9) 0.5519(8) 0.080 Uiso 1 1 d D . .
C13 C -0.0414(10) 0.7678(9) 0.5928(9) 0.080 Uiso 1 1 d D . .
C14 C -0.0385(10) 0.5996(8) 0.4992(8) 0.080 Uiso 1 1 d D . .
C15 C 0.0958(11) 1.1230(16) 0.2329(12) 0.107(6) Uani 1 1 d . . .
H15A H 0.1771 1.1517 0.2368 0.161 Uiso 1 1 calc R . .
H15B H 0.0641 1.1787 0.2386 0.161 Uiso 1 1 calc R . .
H15C H 0.0497 1.0639 0.1728 0.161 Uiso 1 1 calc R . .
C16 C 0.0903(9) 1.0830(9) 0.3124(7) 0.062(2) Uani 1 1 d . . .
C17 C 0.0038(8) 1.0355(8) 0.3377(6) 0.054(2) Uani 1 1 d . . .
C18 C 0.0563(8) 1.0065(9) 0.4085(6) 0.057(2) Uani 1 1 d . . .
C19 C 0.0014(10) 0.9526(14) 0.4651(9) 0.089(4) Uani 1 1 d . . .
H19A H 0.0609 0.9415 0.5084 0.134 Uiso 1 1 calc R . .
H19B H -0.0609 0.8840 0.4232 0.134 Uiso 1 1 calc R . .
H19C H -0.0314 0.9975 0.5004 0.134 Uiso 1 1 calc R . .
C20 C 0.7281(10) 0.8684(13) 0.7047(8) 0.084(4) Uani 1 1 d . . .
H20A H 0.6549 0.8612 0.6611 0.127 Uiso 1 1 calc R . .
H20B H 0.7447 0.8047 0.6813 0.127 Uiso 1 1 calc R . .
H20C H 0.7919 0.9307 0.7106 0.127 Uiso 1 1 calc R . .
C21 C 0.7169(7) 0.8818(8) 0.7984(6) 0.0493(19) Uani 1 1 d . . .
C22 C 0.8016(6) 0.8936(6) 0.8806(6) 0.0429(16) Uani 1 1 d . . .
C23 C 0.7464(6) 0.8992(7) 0.9450(6) 0.0431(17) Uani 1 1 d . . .
C24 C 0.7888(9) 0.9128(11) 1.0443(7) 0.071(3) Uani 1 1 d . . .
H24A H 0.7256 0.9109 1.0691 0.107 Uiso 1 1 calc R . .
H24B H 0.8545 0.9812 1.0800 0.107 Uiso 1 1 calc R . .
H24C H 0.8145 0.8553 1.0492 0.107 Uiso 1 1 calc R . .
C25 C 0.3648(9) 0.5648(7) 0.7695(8) 0.057(2) Uani 1 1 d . . .
C26 C 0.4391(8) 0.6021(8) 0.8699(8) 0.061(2) Uani 1 1 d D A .
H26A H 0.5129 0.6625 0.8841 0.073 Uiso 1 1 calc R . .
C27 C 0.4684(10) 0.5129(9) 0.8866(8) 0.079(3) Uani 1 1 d D . .
C28A C 0.5528(16) 0.5382(15) 0.9827(12) 0.080 Uiso 0.538(15) 1 d PD A 2
C29A C 0.548(2) 0.4353(16) 0.9976(14) 0.080 Uiso 0.538(15) 1 d PD A 2
C30A C 0.6782(14) 0.5967(18) 0.9870(16) 0.080 Uiso 0.538(15) 1 d PD A 2
C28B C 0.5865(15) 0.5489(18) 0.9597(15) 0.080 Uiso 0.462(15) 1 d PD A 1
C29B C 0.617(3) 0.461(2) 0.986(2) 0.080 Uiso 0.462(15) 1 d PD A 1
C30B C 0.6880(16) 0.591(2) 0.929(2) 0.080 Uiso 0.462(15) 1 d PD A 1
C31 C 0.4094(7) 0.7097(7) 1.0073(6) 0.0503(19) Uani 1 1 d . . .
C32 C 0.3097(8) 0.7363(8) 1.0335(6) 0.053(2) Uani 1 1 d . . .
C33 C 0.2834(7) 0.8744(8) 1.1471(6) 0.052(2) Uani 1 1 d . . .
H33A H 0.2217 0.8715 1.0931 0.063 Uiso 1 1 calc R . .
C34 C 0.2274(11) 0.8369(13) 1.2093(10) 0.087(4) Uani 1 1 d . . .
C35 C 0.1162(15) 0.7459(14) 1.1650(12) 0.111(6) Uani 1 1 d . . .
C36 C 0.065(2) 0.704(2) 1.229(2) 0.175(11) Uani 1 1 d . . .
C37 C 0.0186(14) 0.782(2) 1.1138(18) 0.152(9) Uani 1 1 d . . .
C38 C 0.3711(9) 0.9901(10) 1.2012(7) 0.064(3) Uani 1 1 d . . .
C39 C 0.7642(9) 0.8213(9) 1.2261(8) 0.068(3) Uani 1 1 d . . .
H39A H 0.6819 0.7749 1.1918 0.102 Uiso 1 1 calc R . .
H39B H 0.7931 0.8063 1.2814 0.102 Uiso 1 1 calc R . .
H39C H 0.8099 0.8086 1.1859 0.102 Uiso 1 1 calc R . .
C40 C 0.7759(8) 0.9333(8) 1.2551(6) 0.054(2) Uani 1 1 d . . .
C41 C 0.8810(8) 1.0263(8) 1.3041(6) 0.053(2) Uani 1 1 d . . .
C42 C 0.8463(9) 1.1112(10) 1.3126(7) 0.070(3) Uani 1 1 d . . .
C43 C 0.9179(17) 1.2284(12) 1.3530(12) 0.129(7) Uani 1 1 d . . .
H43A H 0.8661 1.2671 1.3466 0.194 Uiso 1 1 calc R . .
H43B H 0.9716 1.2439 1.3197 0.194 Uiso 1 1 calc R . .
H43C H 0.9627 1.2504 1.4191 0.194 Uiso 1 1 calc R . .
C44 C -0.1564(16) 0.358(3) 0.5519(12) 0.218(19) Uani 1 1 d . . .
H44A H -0.0968 0.3631 0.5228 0.326 Uiso 1 1 calc R . .
H44B H -0.2111 0.3871 0.5258 0.326 Uiso 1 1 calc R . .
H44C H -0.1989 0.2832 0.5396 0.326 Uiso 1 1 calc R . .
C45 C -0.1017(12) 0.4165(16) 0.6503(8) 0.135(9) Uani 1 1 d . . .
C46 C -0.1500(9) 0.4327(8) 0.7215(6) 0.063(3) Uani 1 1 d . . .
C47 C -0.0586(8) 0.4952(8) 0.8002(7) 0.057(2) Uani 1 1 d . . .
C48 C -0.0594(11) 0.5308(14) 0.8983(9) 0.093(4) Uani 1 1 d . . .
H48A H 0.0204 0.5747 0.9420 0.139 Uiso 1 1 calc R . .
H48B H -0.0905 0.4685 0.9130 0.139 Uiso 1 1 calc R . .
H48C H -0.1086 0.5723 0.9037 0.139 Uiso 1 1 calc R . .
C49 C 0.4686(8) 0.9989(8) 1.0103(7) 0.056(2) Uani 1 1 d . . .
C50 C 0.5137(7) 1.0825(8) 0.9712(7) 0.055(2) Uani 1 1 d . . .
H50A H 0.5490 1.0550 0.9249 0.065 Uiso 1 1 calc R . .
C51 C 0.6010(10) 1.1847(11) 1.0464(12) 0.100(5) Uani 1 1 d D . .
C52 C 0.7211(11) 1.2163(9) 1.0862(9) 0.080 Uiso 1 1 d D . .
C53 C 0.7796(11) 1.3396(8) 1.1461(8) 0.080 Uiso 1 1 d D . .
C54 C 0.7850(13) 1.1960(13) 1.0163(14) 0.134(8) Uani 1 1 d D . .
C55 C 0.4054(7) 1.1411(7) 0.8611(8) 0.053(2) Uani 1 1 d . . .
C56 C 0.2815(8) 1.1371(8) 0.8234(7) 0.055(2) Uani 1 1 d . . .
C57 C 0.1738(8) 1.1915(8) 0.7088(8) 0.065(3) Uani 1 1 d . . .
H57A H 0.1087 1.1201 0.6781 0.077 Uiso 1 1 calc R . .
C58 C 0.2089(10) 1.2293(9) 0.6352(8) 0.071(3) Uani 1 1 d . . .
C59 C 0.1357(10) 1.2718(10) 0.7654(9) 0.073(3) Uani 1 1 d D . .
C60 C 0.0713(11) 1.2406(9) 0.8277(9) 0.080 Uiso 1 1 d D . .
C61 C 0.0635(11) 1.3326(9) 0.8949(8) 0.080 Uiso 1 1 d D . .
C62 C -0.0399(11) 1.1461(9) 0.7727(9) 0.080 Uiso 1 1 d D . .
C63 C 0.7151(13) 1.2675(13) 0.7985(14) 0.105(6) Uani 1 1 d . . .
H63A H 0.6526 1.2229 0.8121 0.157 Uiso 1 1 calc R . .
H63B H 0.7759 1.3206 0.8570 0.157 Uiso 1 1 calc R . .
H63C H 0.7486 1.2232 0.7636 0.157 Uiso 1 1 calc R . .
C64 C 0.6671(8) 1.3214(8) 0.7426(8) 0.057(2) Uani 1 1 d . . .
C65 C 0.7225(8) 1.3913(8) 0.7069(7) 0.061(2) Uani 1 1 d . . .
C66 C 0.6377(9) 1.4121(10) 0.6538(8) 0.078(3) Uani 1 1 d . . .
C67 C 0.6422(16) 1.483(2) 0.6005(19) 0.202(16) Uani 1 1 d . . .
H67A H 0.5635 1.4804 0.5727 0.303 Uiso 1 1 calc R . .
H67B H 0.6729 1.4600 0.5512 0.303 Uiso 1 1 calc R . .
H67C H 0.6933 1.5564 0.6429 0.303 Uiso 1 1 calc R . .
C68 C -0.1208(11) 0.7067(9) 0.7884(13) 0.093(4) Uani 1 1 d . . .
H68A H -0.0714 0.6672 0.7746 0.140 Uiso 1 1 calc R . .
H68B H -0.1679 0.7075 0.7305 0.140 Uiso 1 1 calc R . .
H68C H -0.1725 0.6724 0.8165 0.140 Uiso 1 1 calc R . .
C69 C -0.0474(9) 0.8153(9) 0.8531(10) 0.072(3) Uani 1 1 d . . .
C70 C -0.0789(7) 0.8999(7) 0.8935(7) 0.0492(19) Uani 1 1 d . . .
C71 C 0.0258(7) 0.9868(8) 0.9438(7) 0.051(2) Uani 1 1 d . . .
C72 C 0.0426(9) 1.0989(10) 0.9948(8) 0.073(3) Uani 1 1 d . . .
H72A H 0.1262 1.1427 1.0242 0.110 Uiso 1 1 calc R . .
H72B H 0.0069 1.1017 1.0428 0.110 Uiso 1 1 calc R . .
H72C H 0.0057 1.1258 0.9509 0.110 Uiso 1 1 calc R . .
C4 C 0.5619(10) 0.8942(8) 0.4446(9) 0.080 Uiso 1 1 d D . .
C3 C 0.6063(11) 1.0040(8) 0.5122(9) 0.080 Uiso 1 1 d D . .
C5 C 0.6594(10) 0.8526(10) 0.4530(9) 0.080 Uiso 1 1 d D . .
C6 C 0.4462(9) 0.8186(9) 0.4376(9) 0.080 Uiso 1 1 d D . .
OW1 O 0.6204(16) 1.2300(14) 1.3087(12) 0.120(8) Uiso 0.75(4) 1 d P . .
OW2 O 0.130(2) 1.4372(18) 1.5515(16) 0.129(10) Uiso 0.62(4) 1 d P . .
OW3 O 0.321(4) 1.379(3) 1.512(3) 0.24(2) Uiso 0.73(6) 1 d P . .
OW4 O 0.381(3) 1.297(3) 1.396(3) 0.30(2) Uiso 0.95(7) 1 d P . .
OW5 O 0.265(11) 0.401(11) 0.202(9) 0.34(9) Uiso 0.35(8) 1 d P . .

loop_
_atom_site_aniso_label
_atom_site_aniso_U_11
_atom_site_aniso_U_22
_atom_site_aniso_U_33
_atom_site_aniso_U_23
_atom_site_aniso_U_13
_atom_site_aniso_U_12
Cu1 0.0268(4) 0.0738(7) 0.0607(6) 0.0400(5) 0.0145(4) 0.0209(4)
Cu2 0.0309(5) 0.0966(9) 0.0902(8) 0.0643(7) 0.0327(5) 0.0352(5)
Cu3 0.0409(5) 0.0638(6) 0.0654(6) 0.0337(5) 0.0230(5) 0.0138(5)
Cu4 0.0334(5) 0.0803(8) 0.0624(6) 0.0447(6) 0.0077(4) 0.0139(5)
Cu5 0.0364(5) 0.0704(7) 0.0532(6) 0.0215(5) 0.0140(4) 0.0265(5)
Cu6 0.0401(5) 0.0577(6) 0.0605(6) 0.0233(5) 0.0188(5) 0.0182(4)
O1 0.064(5) 0.123(7) 0.102(6) 0.075(6) 0.023(4) -0.008(5)
O2 0.047(4) 0.101(5) 0.059(4) 0.051(4) 0.014(3) 0.016(4)
O3 0.033(3) 0.103(5) 0.084(5) 0.062(4) 0.016(3) 0.030(3)
O4 0.034(3) 0.087(5) 0.082(4) 0.059(4) 0.016(3) 0.025(3)
O5 0.033(3) 0.069(4) 0.065(4) 0.039(3) 0.015(3) 0.026(3)
O6 0.044(3) 0.076(4) 0.084(4) 0.050(4) 0.039(3) 0.035(3)
O7 0.103(7) 0.087(6) 0.079(5) 0.023(4) 0.044(5) 0.033(5)
O8 0.067(5) 0.097(5) 0.080(5) 0.032(4) 0.039(4) 0.037(4)
O9 0.050(4) 0.076(4) 0.057(4) 0.014(3) 0.017(3) 0.025(3)
O10 0.036(3) 0.067(4) 0.064(4) 0.024(3) 0.018(3) 0.016(3)
O11 0.041(3) 0.067(4) 0.071(4) 0.019(3) 0.012(3) 0.028(3)
O12 0.046(3) 0.080(5) 0.062(4) 0.013(3) 0.015(3) 0.032(3)
O13 0.079(5) 0.082(5) 0.093(6) 0.013(4) 0.035(5) 0.054(5)
O14 0.044(3) 0.105(5) 0.079(4) 0.052(4) 0.034(3) 0.051(4)
O15 0.037(3) 0.085(4) 0.078(4) 0.051(4) 0.034(3) 0.036(3)
O16 0.043(4) 0.150(8) 0.129(7) 0.108(6) 0.052(4) 0.061(5)
O17 0.034(3) 0.073(4) 0.083(4) 0.047(3) 0.034(3) 0.023(3)
O18 0.052(4) 0.118(7) 0.070(5) 0.051(5) 0.013(4) 0.003(4)
O19 0.068(5) 0.109(7) 0.115(7) 0.073(6) 0.011(5) 0.024(5)
O20 0.070(6) 0.103(7) 0.117(7) 0.009(6) 0.021(5) 0.043(5)
N1 0.039(4) 0.088(6) 0.056(4) 0.043(4) 0.008(3) 0.018(4)
N2 0.039(4) 0.080(5) 0.059(4) 0.042(4) 0.015(3) 0.020(4)
N3 0.038(4) 0.108(7) 0.094(6) 0.075(6) 0.020(4) 0.026(4)
N4 0.029(3) 0.076(5) 0.063(4) 0.039(4) 0.015(3) 0.020(3)
N5 0.030(3) 0.084(5) 0.049(4) 0.041(4) 0.016(3) 0.027(3)
N6 0.026(3) 0.066(4) 0.052(4) 0.030(3) 0.017(3) 0.021(3)
N7 0.058(5) 0.100(7) 0.064(5) 0.004(5) 0.029(4) -0.025(5)
N8 0.055(4) 0.046(4) 0.063(4) 0.020(3) 0.023(4) 0.012(3)
N9 0.046(4) 0.058(4) 0.065(5) 0.022(4) 0.025(4) 0.024(3)
N10 0.044(4) 0.072(5) 0.059(4) 0.026(4) 0.022(3) 0.029(4)
N11 0.039(4) 0.076(5) 0.044(3) 0.019(3) 0.013(3) 0.029(4)
N12 0.058(5) 0.074(5) 0.066(5) 0.014(4) 0.006(4) 0.041(4)
N13 0.032(3) 0.079(6) 0.093(6) 0.052(5) 0.031(4) 0.033(4)
N14 0.043(4) 0.089(6) 0.115(7) 0.070(6) 0.052(5) 0.048(4)
N15 0.037(4) 0.095(6) 0.104(6) 0.073(5) 0.041(4) 0.047(4)
N16 0.041(4) 0.069(5) 0.077(5) 0.047(4) 0.026(4) 0.026(3)
N17 0.037(4) 0.069(5) 0.076(5) 0.040(4) 0.025(4) 0.013(3)
N18 0.049(5) 0.081(6) 0.071(5) 0.046(5) 0.010(4) -0.001(4)
C1 0.039(5) 0.087(7) 0.062(5) 0.039(5) 0.016(4) 0.008(5)
C2 0.044(5) 0.147(12) 0.111(9) 0.089(9) 0.044(6) 0.044(7)
C7 0.031(4) 0.081(6) 0.078(6) 0.053(5) 0.021(4) 0.023(4)
C8 0.028(4) 0.059(5) 0.056(5) 0.026(4) 0.007(3) 0.014(3)
C9 0.025(4) 0.087(7) 0.071(6) 0.049(5) 0.014(4) 0.020(4)
C10 0.048(5) 0.049(4) 0.056(4) 0.027(4) 0.026(4) 0.024(4)
C15 0.055(7) 0.175(15) 0.132(12) 0.124(12) 0.029(7) 0.040(8)
C16 0.047(5) 0.079(6) 0.064(5) 0.045(5) 0.007(4) 0.021(4)
C17 0.047(5) 0.077(6) 0.045(4) 0.026(4) 0.009(4) 0.034(4)
C18 0.036(4) 0.083(6) 0.048(4) 0.036(4) 0.006(3) 0.013(4)
C19 0.049(6) 0.160(13) 0.085(8) 0.085(9) 0.023(5) 0.040(7)
C20 0.063(6) 0.161(13) 0.069(6) 0.065(7) 0.051(6) 0.055(8)
C21 0.031(4) 0.074(5) 0.058(5) 0.038(4) 0.021(3) 0.026(4)
C22 0.029(3) 0.054(4) 0.061(4) 0.031(4) 0.024(3) 0.021(3)
C23 0.024(3) 0.064(5) 0.051(4) 0.029(4) 0.010(3) 0.025(3)
C24 0.051(5) 0.128(10) 0.058(5) 0.048(6) 0.024(4) 0.050(6)
C25 0.052(5) 0.051(5) 0.083(6) 0.032(4) 0.032(5) 0.026(4)
C26 0.039(4) 0.064(6) 0.080(6) 0.030(5) 0.020(4) 0.017(4)
C27 0.081(8) 0.068(6) 0.090(8) 0.027(6) 0.018(6) 0.043(6)
C31 0.040(4) 0.056(5) 0.060(5) 0.029(4) 0.012(4) 0.023(4)
C32 0.054(5) 0.067(5) 0.050(5) 0.032(4) 0.021(4) 0.029(4)
C33 0.032(4) 0.081(6) 0.051(4) 0.021(4) 0.019(3) 0.031(4)
C34 0.068(7) 0.141(12) 0.088(8) 0.067(8) 0.053(7) 0.044(8)
C35 0.094(11) 0.110(11) 0.117(12) 0.033(9) 0.067(10) 0.008(9)
C36 0.123(16) 0.22(3) 0.19(2) 0.11(2) 0.100(17) 0.006(16)
C37 0.049(8) 0.21(2) 0.18(2) 0.065(18) 0.041(11) 0.047(11)
C38 0.051(5) 0.092(7) 0.058(5) 0.027(5) 0.031(4) 0.035(5)
C39 0.044(5) 0.081(7) 0.085(7) 0.043(6) 0.020(5) 0.023(5)
C40 0.044(4) 0.082(6) 0.043(4) 0.033(4) 0.012(4) 0.027(4)
C41 0.038(4) 0.072(6) 0.052(4) 0.028(4) 0.008(3) 0.026(4)
C42 0.040(5) 0.098(8) 0.049(5) 0.009(5) 0.005(4) 0.021(5)
C43 0.130(14) 0.081(9) 0.105(11) -0.012(8) -0.025(10) 0.046(10)
C44 0.073(10) 0.33(4) 0.088(11) 0.000(16) 0.032(9) -0.073(16)
C45 0.073(8) 0.182(16) 0.054(6) -0.001(8) 0.037(6) -0.053(10)
C46 0.056(5) 0.069(6) 0.045(4) 0.015(4) 0.023(4) 0.000(4)
C47 0.038(4) 0.067(6) 0.066(5) 0.032(5) 0.015(4) 0.017(4)
C48 0.053(6) 0.136(12) 0.079(8) 0.037(8) 0.026(6) 0.024(7)
C49 0.041(4) 0.077(6) 0.060(5) 0.030(5) 0.026(4) 0.028(4)
C50 0.018(3) 0.086(6) 0.072(5) 0.042(5) 0.016(3) 0.024(4)
C51 0.046(6) 0.085(8) 0.125(11) 0.002(8) 0.027(7) 0.006(6)
C54 0.059(8) 0.128(13) 0.24(2) 0.083(15) 0.082(12) 0.044(8)
C55 0.031(4) 0.059(5) 0.097(7) 0.050(5) 0.033(4) 0.026(4)
C56 0.042(4) 0.072(6) 0.078(6) 0.046(5) 0.030(4) 0.035(4)
C57 0.037(5) 0.062(6) 0.091(7) 0.042(5) 0.011(4) 0.011(4)
C58 0.052(6) 0.077(7) 0.086(7) 0.052(6) 0.014(5) 0.014(5)
C59 0.051(6) 0.091(8) 0.097(8) 0.048(7) 0.031(6) 0.040(6)
C63 0.078(8) 0.119(11) 0.206(18) 0.121(12) 0.090(11) 0.068(8)
C64 0.041(4) 0.069(6) 0.077(6) 0.039(5) 0.033(4) 0.021(4)
C65 0.048(5) 0.057(5) 0.056(5) 0.022(4) 0.008(4) -0.002(4)
C66 0.040(5) 0.098(8) 0.078(7) 0.057(6) -0.001(5) -0.005(5)
C67 0.080(10) 0.23(2) 0.24(3) 0.20(2) -0.043(13) -0.054(13)
C68 0.071(8) 0.057(6) 0.161(14) 0.042(7) 0.059(9) 0.022(5)
C69 0.048(5) 0.074(6) 0.138(10) 0.065(7) 0.055(6) 0.041(5)
C70 0.031(4) 0.061(5) 0.078(5) 0.039(4) 0.031(4) 0.025(3)
C71 0.031(4) 0.076(6) 0.068(5) 0.043(5) 0.026(4) 0.029(4)
C72 0.038(5) 0.095(8) 0.082(7) 0.017(6) 0.020(5) 0.035(5)

loop_
_atom_type_symbol
_atom_type_description
_atom_type_scat_dispersion_real
_atom_type_scat_dispersion_imag
_atom_type_scat_source
C C 0.0033 0.0016 'International Tables Vol C Tables 4.2.6.8 and 6.1.1.4'
H H 0.0000 0.0000 'International Tables Vol C Tables 4.2.6.8 and 6.1.1.4'
N N 0.0061 0.0033 'International Tables Vol C Tables 4.2.6.8 and 6.1.1.4'
O O 0.0106 0.0060 'International Tables Vol C Tables 4.2.6.8 and 6.1.1.4'
Cu Cu 0.3201 1.2651 'International Tables Vol C Tables 4.2.6.8 and 6.1.1.4'

loop_
_geom_angle_atom_site_label_1
_geom_angle_atom_site_label_2
_geom_angle_atom_site_label_3
_geom_angle
_geom_angle_site_symmetry_3
N4 Cu1 N5 167.5(4) .
N4 Cu1 O5 82.6(3) .
N5 Cu1 O5 94.3(3) .
N4 Cu1 O4 83.3(3) .
N5 Cu1 O4 97.3(3) .
O5 Cu1 O4 162.7(3) .
N4 Cu1 O7 101.2(4) .
N5 Cu1 O7 91.0(4) .
O5 Cu1 O7 93.9(3) .
O4 Cu1 O7 98.6(3) .
N15 Cu2 O15 82.3(3) .
N15 Cu2 N13 165.3(4) .
O15 Cu2 N13 99.7(3) .
N15 Cu2 O16 83.8(3) .
O15 Cu2 O16 159.7(3) .
N13 Cu2 O16 90.3(3) .
N15 Cu2 O20 98.9(4) .
O15 Cu2 O20 88.0(4) .
N13 Cu2 O20 95.7(4) .
O16 Cu2 O20 108.7(4) .
N16 Cu3 O18 82.1(3) .
N16 Cu3 N17 166.6(4) .
O18 Cu3 N17 92.3(3) .
N16 Cu3 O17 85.2(3) .
O18 Cu3 O17 163.3(3) .
N17 Cu3 O17 102.3(3) .
N3 Cu4 O2 82.2(3) .
N3 Cu4 N2 166.8(4) .
O2 Cu4 N2 91.7(3) .
N3 Cu4 O3 83.4(3) .
O2 Cu4 O3 164.1(3) .
N2 Cu4 O3 103.8(3) .
N10 Cu5 O12 83.0(3) .
N10 Cu5 N11 164.3(3) .
O12 Cu5 N11 92.7(3) .
N10 Cu5 O11 84.3(3) .
O12 Cu5 O11 165.0(3) .
N11 Cu5 O11 101.6(3) .
N10 Cu5 O14 100.1(3) .
O12 Cu5 O14 91.0(3) .
N11 Cu5 O14 95.1(3) .
O11 Cu5 O14 83.2(3) .
N9 Cu6 O10 83.9(3) .
N9 Cu6 O9 83.4(3) .
O10 Cu6 O9 166.2(3) .
N9 Cu6 N8 160.1(3) .
O10 Cu6 N8 101.0(3) .
O9 Cu6 N8 92.8(3) .
N9 Cu6 O6 107.3(3) .
O10 Cu6 O6 88.0(3) .
O9 Cu6 O6 90.5(3) .
N8 Cu6 O6 92.2(3) .
C1 O2 Cu4 116.4(7) .
C8 O3 Cu4 108.5(6) .
C7 O4 Cu1 110.2(6) .
C10 O5 Cu1 115.8(5) .
C10 O6 Cu6 122.7(5) .
C25 O9 Cu6 113.6(6) .
C32 O10 Cu6 109.1(6) .
C31 O11 Cu5 106.3(5) .
C38 O12 Cu5 115.2(7) .
C49 O14 Cu5 122.2(6) .
C49 O15 Cu2 115.7(6) .
C56 O16 Cu2 110.4(6) .
C55 O17 Cu3 109.1(6) .
C58 O18 Cu3 117.6(7) .
C16 N1 N2 110.1(8) .
C18 N2 N1 104.9(7) .
C18 N2 Cu4 140.5(7) .
N1 N2 Cu4 114.2(6) .
C7 N3 C2 129.2(9) .
C7 N3 Cu4 116.7(7) .
C2 N3 Cu4 113.8(7) .
C8 N4 C9 126.6(7) .
C8 N4 Cu1 116.4(6) .
C9 N4 Cu1 117.0(6) .
C21 N5 N6 106.2(6) .
C21 N5 Cu1 132.6(6) .
N6 N5 Cu1 121.2(5) .
C23 N6 N5 111.2(6) .
C45 N7 N8 112.5(9) .
C47 N8 N7 104.0(8) .
C47 N8 Cu6 140.7(7) .
N7 N8 Cu6 115.3(6) .
C31 N9 C26 128.7(8) .
C31 N9 Cu6 114.6(6) .
C26 N9 Cu6 114.9(6) .
C32 N10 C33 123.9(8) .
C32 N10 Cu5 115.0(6) .
C33 N10 Cu5 116.8(6) .
C40 N11 N12 105.7(8) .
C40 N11 Cu5 136.5(7) .
N12 N11 Cu5 117.2(6) .
C42 N12 N11 112.6(9) .
C71 N13 N14 106.8(8) .
C71 N13 Cu2 130.3(7) .
N14 N13 Cu2 117.9(5) .
C69 N14 N13 111.6(8) .
C55 N15 C50 127.1(7) .
C55 N15 Cu2 114.9(6) .
C50 N15 Cu2 117.2(6) .
C56 N16 C57 125.3(8) .
C56 N16 Cu3 116.3(6) .
C57 N16 Cu3 117.6(6) .
N18 N17 C64 105.0(7) .
N18 N17 Cu3 118.9(6) .
C64 N17 Cu3 135.6(7) .
C66 N18 N17 114.3(9) .
O1 C1 O2 124.9(11) .
O1 C1 C2 119.1(10) .
O2 C1 C2 115.9(9) .
C3 C2 N3 118.3(11) .
C3 C2 C1 123.0(11) .
N3 C2 C1 109.5(8) .
O4 C7 N3 129.4(9) .
O4 C7 C8 118.5(8) .
N3 C7 C8 112.0(8) .
O3 C8 N4 129.6(8) .
O3 C8 C7 118.8(8) .
N4 C8 C7 111.5(7) .
N4 C9 C11 114.3(9) .
N4 C9 C10 104.7(6) .
C11 C9 C10 106.1(8) .
O6 C10 O5 124.4(8) .
O6 C10 C9 117.1(7) .
O5 C10 C9 118.5(7) .
C9 C11 C12 120.7(9) .
C11 C12 C13 114.9(10) .
C11 C12 C14 99.5(9) .
C13 C12 C14 103.3(9) .
N1 C16 C17 108.8(8) .
N1 C16 C15 116.1(9) .
C17 C16 C15 134.3(9) .
C16 C17 C18 105.4(8) .
C16 C17 C41 126.5(9) 1_454
C18 C17 C41 127.8(9) 1_454
N2 C18 C17 110.7(8) .
N2 C18 C19 120.3(8) .
C17 C18 C19 129.0(9) .
N5 C21 C22 109.9(7) .
N5 C21 C20 122.2(8) .
C22 C21 C20 127.8(8) .
C23 C22 C21 104.5(6) .
C23 C22 C70 128.2(8) 1_655
C21 C22 C70 127.3(7) 1_655
N6 C23 C22 108.2(7) .
N6 C23 C24 120.9(7) .
C22 C23 C24 130.9(7) .
O8 C25 O9 122.4(10) .
O8 C25 C26 118.6(9) .
O9 C25 C26 118.7(9) .
N9 C26 C27 113.4(9) .
N9 C26 C25 106.7(7) .
C27 C26 C25 109.1(9) .
C26 C27 C28B 113.6(11) .
C26 C27 C28A 116.9(11) .
C28B C27 C28A 24.5(10) .
C27 C28A C29A 110.3(13) .
C27 C28A C30A 107.9(13) .
C29A C28A C30A 107.8(18) .
C27 C28B C30B 113.7(15) .
C27 C28B C29B 115.7(19) .
C30B C28B C29B 99.5(19) .
N9 C31 O11 128.5(9) .
N9 C31 C32 111.3(8) .
O11 C31 C32 120.1(8) .
O10 C32 N10 130.5(9) .
O10 C32 C31 119.0(8) .
N10 C32 C31 110.3(8) .
N10 C33 C34 115.4(10) .
N10 C33 C38 105.0(7) .
C34 C33 C38 109.5(9) .
C35 C34 C33 117.3(12) .
C34 C35 C36 116.7(17) .
C34 C35 C37 108.3(16) .
C36 C35 C37 103.2(17) .
O13 C38 O12 123.4(11) .
O13 C38 C33 118.5(9) .
O12 C38 C33 118.1(9) .
N11 C40 C41 109.3(9) .
N11 C40 C39 123.0(9) .
C41 C40 C39 127.7(8) .
C42 C41 C40 105.6(8) .
C42 C41 C17 124.9(9) 1_656
C40 C41 C17 129.5(9) 1_656
N12 C42 C41 106.8(10) .
N12 C42 C43 122.9(12) .
C41 C42 C43 130.2(11) .
N7 C45 C46 105.1(10) .
N7 C45 C44 124.1(12) .
C46 C45 C44 130.8(12) .
C47 C46 C45 105.1(9) .
C47 C46 C65 129.5(9) 1_445
C45 C46 C65 125.4(9) 1_445
N8 C47 C46 113.2(9) .
N8 C47 C48 119.2(9) .
C46 C47 C48 127.4(9) .
O14 C49 O15 124.6(9) .
O14 C49 C50 118.3(8) .
O15 C49 C50 117.1(8) .
N15 C50 C51 108.6(10) .
N15 C50 C49 106.8(7) .
C51 C50 C49 111.9(11) .
C52 C51 C50 129.3(12) .
C51 C52 C54 115.2(12) .
C51 C52 C53 110.5(11) .
C54 C52 C53 105.7(10) .
O17 C55 N15 128.5(8) .
O17 C55 C56 120.5(8) .
N15 C55 C56 111.0(7) .
O16 C56 N16 131.6(9) .
O16 C56 C55 119.8(8) .
N16 C56 C55 108.6(7) .
N16 C57 C59 112.7(10) .
N16 C57 C58 104.9(8) .
C59 C57 C58 108.3(9) .
O19 C58 O18 124.6(11) .
O19 C58 C57 118.2(10) .
O18 C58 C57 117.1(9) .
C57 C59 C60 118.2(10) .
C61 C60 C62 116.3(10) .
C61 C60 C59 112.7(10) .
C62 C60 C59 111.5(10) .
N17 C64 C65 108.0(9) .
N17 C64 C63 122.1(9) .
C65 C64 C63 129.8(9) .
C66 C65 C64 106.7(9) .
C66 C65 C46 126.8(9) 1_665
C64 C65 C46 126.4(10) 1_665
N18 C66 C65 106.0(9) .
N18 C66 C67 121.6(13) .
C65 C66 C67 132.3(12) .
N14 C69 C70 106.5(10) .
N14 C69 C68 123.4(10) .
C70 C69 C68 130.0(10) .
C71 C70 C69 105.3(8) .
C71 C70 C22 129.3(8) 1_455
C69 C70 C22 125.3(9) 1_455
N13 C71 C70 109.8(9) .
N13 C71 C72 122.3(9) .
C70 C71 C72 127.8(8) .
C3 C4 C6 117.3(9) .
C3 C4 C5 109.7(10) .
C6 C4 C5 115.3(10) .
C2 C3 C4 128.3(11) .

loop_
_geom_bond_atom_site_label_1
_geom_bond_atom_site_label_2
_geom_bond_distance
_geom_bond_site_symmetry_2
Cu1 N4 1.902(7) .
Cu1 N5 1.956(7) .
Cu1 O5 1.971(6) .
Cu1 O4 2.004(6) .
Cu1 O7 2.332(9) .
Cu2 N15 1.918(7) .
Cu2 O15 1.951(6) .
Cu2 N13 1.977(8) .
Cu2 O16 2.009(7) .
Cu2 O20 2.391(10) .
Cu3 N16 1.897(7) .
Cu3 O18 1.915(9) .
Cu3 N17 1.940(7) .
Cu3 O17 1.950(7) .
Cu4 N3 1.914(9) .
Cu4 O2 1.942(7) .
Cu4 N2 1.953(8) .
Cu4 O3 2.025(7) .
Cu5 N10 1.915(8) .
Cu5 O12 1.949(7) .
Cu5 N11 1.972(8) .
Cu5 O11 2.008(7) .
Cu5 O14 2.360(7) .
Cu6 N9 1.922(8) .
Cu6 O10 1.972(7) .
Cu6 O9 1.977(7) .
Cu6 N8 1.979(8) .
Cu6 O6 2.366(7) .
O1 C1 1.246(12) .
O2 C1 1.253(12) .
O3 C8 1.284(11) .
O4 C7 1.258(11) .
O5 C10 1.257(10) .
O6 C10 1.236(10) .
O8 C25 1.257(12) .
O9 C25 1.289(12) .
O10 C32 1.236(11) .
O11 C31 1.276(11) .
O12 C38 1.278(12) .
O13 C38 1.234(13) .
O14 C49 1.224(12) .
O15 C49 1.290(11) .
O16 C56 1.234(11) .
O17 C55 1.280(10) .
O18 C58 1.262(14) .
O19 C58 1.242(14) .
N1 C16 1.321(12) .
N1 N2 1.387(11) .
N2 C18 1.308(12) .
N3 C7 1.272(12) .
N3 C2 1.414(13) .
N4 C8 1.289(12) .
N4 C9 1.472(11) .
N5 C21 1.343(10) .
N5 N6 1.353(10) .
N6 C23 1.340(9) .
N7 C45 1.338(15) .
N7 N8 1.352(12) .
N8 C47 1.328(12) .
N9 C31 1.262(12) .
N9 C26 1.483(13) .
N10 C32 1.286(13) .
N10 C33 1.464(11) .
N11 C40 1.352(12) .
N11 N12 1.357(13) .
N12 C42 1.350(13) .
N13 C71 1.335(11) .
N13 N14 1.351(13) .
N14 C69 1.330(13) .
N15 C55 1.324(12) .
N15 C50 1.420(11) .
N16 C56 1.313(12) .
N16 C57 1.458(13) .
N17 N18 1.314(12) .
N17 C64 1.368(12) .
N18 C66 1.310(13) .
C1 C2 1.488(16) .
C2 C3 1.404(13) .
C7 C8 1.523(11) .
C9 C11 1.475(12) .
C9 C10 1.559(10) .
C11 C12 1.482(13) .
C12 C13 1.486(13) .
C12 C14 1.637(13) .
C15 C16 1.543(15) .
C16 C17 1.337(15) .
C17 C18 1.401(13) .
C17 C41 1.484(12) 1_454
C18 C19 1.516(15) .
C20 C21 1.503(12) .
C21 C22 1.419(12) .
C22 C23 1.379(11) .
C22 C70 1.462(10) 1_655
C23 C24 1.485(12) .
C25 C26 1.501(15) .
C26 C27 1.497(14) .
C27 C28B 1.507(15) .
C27 C28A 1.522(15) .
C28A C29A 1.537(16) .
C28A C30A 1.553(17) .
C28B C30B 1.521(18) .
C28B C29B 1.546(18) .
C31 C32 1.544(13) .
C33 C34 1.489(14) .
C33 C38 1.543(16) .
C34 C35 1.46(2) .
C35 C36 1.51(2) .
C35 C37 1.61(3) .
C39 C40 1.477(16) .
C40 C41 1.433(14) .
C41 C42 1.383(16) .
C41 C17 1.484(12) 1_656
C42 C43 1.50(2) .
C44 C45 1.43(2) .
C45 C46 1.413(14) .
C46 C47 1.341(14) .
C46 C65 1.498(14) 1_445
C47 C48 1.509(16) .
C49 C50 1.533(14) .
C50 C51 1.494(16) .
C51 C52 1.389(18) .
C52 C54 1.545(15) .
C52 C53 1.580(13) .
C55 C56 1.529(11) .
C57 C59 1.516(16) .
C57 C58 1.536(16) .
C59 C60 1.519(17) .
C60 C61 1.483(13) .
C60 C62 1.492(14) .
C63 C64 1.470(17) .
C64 C65 1.390(14) .
C65 C66 1.366(16) .
C65 C46 1.498(14) 1_665
C66 C67 1.499(19) .
C68 C69 1.458(19) .
C69 C70 1.409(14) .
C70 C71 1.390(13) .
C70 C22 1.462(10) 1_455
C71 C72 1.493(16) .
C4 C3 1.470(12) .
C4 C6 1.515(13) .
C4 C5 1.518(13) .
